data_7019064
loop_
_publ_author_name
'Cappillino, Patrick J.'
'Miecznikowski, John R.'
'Tyler, Laurie A.'
'Tarves, Paul C.'
'McNally, Joshua S.'
'Lo, Wayne'
'Kasibhatla, Bala Sundari T.'
'Krzyaniak, Matthew D.'
'McCracken, John'
'Wang, Feng'
'Armstrong, William H.'
'Caradonna, John P.'

_publ_section_title
;
 Studies of iron(II) and iron(III) complexes with fac-N2O, cis-N2O2 and
 N2O3 donor ligands: models for the 2-His 1-carboxylate motif of non-heme
 iron monooxygenases.
;
_journal_issue 18
_journal_name_full 'Dalton transactions (Cambridge, England : 2003)'
_journal_page_first 5662
_journal_page_last 5677
_journal_paper_doi 10.1039/c2dt11096b
_journal_volume 41
_journal_year 2012
_chemical_formula_moiety 'C34 H64 Fe4 N8 O20'
_chemical_formula_sum 'C34 H64 Fe4 N8 O20'
_chemical_formula_weight 1128.34
_chemical_name_common
;'(m2-Oxo)-bis(N,N'-dimethylethylenediamine-diacetato-
N,N',O,O')-diiron(iii)
;
_chemical_name_systematic
;
'(m2-Oxo)-bis(N,N'-dimethylethylenediamine-diacetato-N,N',O,O')-diiron(iii)
;
_space_group_IT_number 114
_symmetry_cell_setting tetragonal
_symmetry_space_group_name_Hall 'P -4 2n'
_symmetry_space_group_name_H-M 'P -4 21 c'
_atom_sites_solution_hydrogens geom
_atom_sites_solution_primary direct
_atom_sites_solution_secondary difmap
_audit_creation_method SHELXL-97
_cell_angle_alpha 90.00
_cell_angle_beta 90.00
_cell_angle_gamma 90.00
_cell_formula_units_Z 2
_cell_length_a 12.8820(5)
_cell_length_b 12.8820(5)
_cell_length_c 13.7401(7)
_cell_measurement_reflns_used 4025
_cell_measurement_temperature 193(2)
_cell_measurement_theta_max 24.00
_cell_measurement_theta_min 1.34
_cell_volume 2280.11(17)
_computing_structure_refinement 'SHELXL-97 (Sheldrick, 2008)'
_computing_structure_solution 'SHELXS-97 (Sheldrick, 2008)'
_diffrn_ambient_temperature 193
_diffrn_measured_fraction_theta_full 1.000
_diffrn_measured_fraction_theta_max 1.000
_diffrn_measurement_device_type Area
_diffrn_measurement_method \w/2\q
_diffrn_radiation_monochromator graphite
_diffrn_radiation_source 'fine-focus sealed tube'
_diffrn_radiation_type MoK\a
_diffrn_radiation_wavelength 0.71073
_diffrn_reflns_av_R_equivalents 0.0200
_diffrn_reflns_av_sigmaI/netI 0.0209
_diffrn_reflns_limit_h_max 15
_diffrn_reflns_limit_h_min -12
_diffrn_reflns_limit_k_max 13
_diffrn_reflns_limit_k_min -15
_diffrn_reflns_limit_l_max 11
_diffrn_reflns_limit_l_min -16
_diffrn_reflns_number 12731
_diffrn_reflns_theta_full 24.97
_diffrn_reflns_theta_max 24.97
_diffrn_reflns_theta_min 2.17
_exptl_absorpt_coefficient_mu 1.333
_exptl_absorpt_correction_T_max 1
_exptl_absorpt_correction_T_min 0.828423
_exptl_absorpt_correction_type multi-scan
_exptl_absorpt_process_details 'SADABS (Siemens, 1996)'
_exptl_crystal_colour red
_exptl_crystal_density_diffrn 1.643
_exptl_crystal_density_method 'not measured'
_exptl_crystal_description block
_exptl_crystal_F_000 1176
_exptl_crystal_size_max .4
_exptl_crystal_size_mid .2
_exptl_crystal_size_min .2
_refine_diff_density_max 0.610
_refine_diff_density_min -0.752
_refine_diff_density_rms 0.121
_refine_ls_abs_structure_details 'Flack H D (1983), Acta Cryst. A39, 876-881'
_refine_ls_abs_structure_Flack 0.00(3)
_refine_ls_extinction_method none
_refine_ls_goodness_of_fit_ref 1.314
_refine_ls_hydrogen_treatment constr
_refine_ls_matrix_type full
_refine_ls_number_parameters 156
_refine_ls_number_reflns 2013
_refine_ls_number_restraints 0
_refine_ls_restrained_S_all 1.314
_refine_ls_R_factor_all 0.0363
_refine_ls_R_factor_gt 0.0356
_refine_ls_shift/su_max 0.000
_refine_ls_shift/su_mean 0.000
_refine_ls_structure_factor_coef Fsqd
_refine_ls_weighting_details 'calc w=1/[\s^2^(Fo^2^)+(0.1000P)^2^+0.0000P] where P=(Fo^2^+2Fc^2^)/3'
_refine_ls_weighting_scheme calc
_refine_ls_wR_factor_gt 0.1333
_refine_ls_wR_factor_ref 0.1349
_reflns_number_gt 1971
_reflns_number_total 2013
_reflns_threshold_expression >2sigma(I)
_cod_data_source_file c2dt11096b.txt
_cod_data_source_block 2c
_cod_depositor_comments
;

2018-09-20
Z value and formula fixed to values more according to usual
chemical conventions.                 miguel
;
_cod_original_formula_sum 'C17 H32 Fe2 N4 O10'
_cod_original_formula_weight 564.17
_cod_original_formula_moiety 'C17 H32 Fe2 N4 O10'
_cod_original_formula_units_Z 4
_cod_original_sg_symbol_H-M P-42(1)c
_cod_database_code 7019064

loop_
_symmetry_equiv_pos_as_xyz
'x, y, z'
'-x, -y, z'
'y, -x, -z'
'-y, x, -z'
'-x+1/2, y+1/2, -z+1/2'
'x+1/2, -y+1/2, -z+1/2'
'-y+1/2, -x+1/2, z+1/2'
'y+1/2, x+1/2, z+1/2'

loop_
_atom_site_label
_atom_site_type_symbol
_atom_site_fract_x
_atom_site_fract_y
_atom_site_fract_z
_atom_site_U_iso_or_equiv
_atom_site_adp_type
_atom_site_occupancy
_atom_site_symmetry_multiplicity
_atom_site_calc_flag
_atom_site_refinement_flags
C1 C 0.2657(3) 0.2205(3) 0.1499(3) 0.0300(8) Uani 1 1 d .
H1A H 0.2134 0.2622 0.1174 0.036 Uiso 1 1 calc R
H1B H 0.3325 0.2537 0.1402 0.036 Uiso 1 1 calc R
C2 C 0.2423(3) 0.2159(3) 0.2558(3) 0.0323(9) Uani 1 1 d .
H2A H 0.2409 0.2854 0.2828 0.039 Uiso 1 1 calc R
H2B H 0.2957 0.1766 0.2892 0.039 Uiso 1 1 calc R
C3 C 0.1326(3) 0.1175(4) 0.3661(3) 0.0355(9) Uani 1 1 d .
H3A H 0.0613 0.0993 0.3813 0.043 Uiso 1 1 calc R
H3B H 0.1568 0.1665 0.4147 0.043 Uiso 1 1 calc R
C4 C 0.2010(4) 0.0194(4) 0.3677(3) 0.0372(11) Uani 1 1 d .
C5 C 0.0536(4) 0.2409(4) 0.2588(5) 0.0484(13) Uani 1 1 d .
C6 C 0.2460(3) 0.1217(3) 0.0014(3) 0.0217(7) Uani 1 1 d .
H6A H 0.2691 0.0589 -0.0311 0.026 Uiso 1 1 calc R
H6B H 0.2828 0.1802 -0.0266 0.026 Uiso 1 1 calc R
C7 C 0.3689(3) 0.0628(4) 0.1210(3) 0.0346(9) Uani 1 1 d .
C8 C 0.1283(3) 0.1355(3) -0.0126(3) 0.0215(7) Uani 1 1 d .
C100 C 0.5000 1.0000 0.3855(7) 0.109(5) Uani 1 2 d S
Fe1 Fe 0.12810(3) 0.03114(3) 0.17275(4) 0.0194(2) Uani 1 1 d .
N1 N 0.2677(2) 0.1148(2) 0.1062(2) 0.0229(7) Uani 1 1 d .
N2 N 0.1380(3) 0.1642(3) 0.2701(2) 0.0286(7) Uani 1 1 d .
O1 O 0.2141(2) -0.0241(2) 0.2836(2) 0.0290(6) Uani 1 1 d .
O2 O 0.2377(3) -0.0113(4) 0.4440(2) 0.0583(11) Uani 1 1 d .
O3 O 0.0712(2) 0.1178(2) 0.0575(2) 0.0213(5) Uani 1 1 d .
O4 O 0.0984(2) 0.1649(2) -0.0960(2) 0.0246(6) Uani 1 1 d .
O5 O 0.0000 0.0000 0.2148(3) 0.0266(8) Uani 1 2 d S
O100 O 0.4228(6) 0.9049(6) 0.4355(6) 0.116(2) Uani 1 1 d .
H100 H 0.3616 0.9195 0.4265 0.173 Uiso 1 1 calc R

loop_
_atom_site_aniso_label
_atom_site_aniso_U_11
_atom_site_aniso_U_22
_atom_site_aniso_U_33
_atom_site_aniso_U_23
_atom_site_aniso_U_13
_atom_site_aniso_U_12
C1 0.0291(19) 0.0247(18) 0.036(2) -0.0044(16) -0.0039(18) -0.0111(14)
C2 0.034(2) 0.032(2) 0.031(2) -0.0073(17) -0.0005(17) -0.0131(16)
C3 0.031(2) 0.052(3) 0.0241(18) -0.0150(18) 0.0043(17) -0.0124(18)
C4 0.036(2) 0.056(3) 0.019(2) 0.0031(19) -0.0053(17) -0.020(2)
C5 0.042(3) 0.050(3) 0.053(3) -0.024(2) 0.000(2) 0.022(2)
C6 0.0190(16) 0.0254(17) 0.0206(19) 0.0014(15) 0.0001(14) -0.0031(13)
C7 0.0224(19) 0.052(2) 0.029(2) 0.0068(18) -0.0065(17) -0.0018(16)
C8 0.0228(17) 0.0174(16) 0.0243(18) -0.0001(15) 0.0005(16) 0.0000(13)
C100 0.141(11) 0.149(12) 0.037(4) 0.000 0.000 0.085(10)
Fe1 0.0188(3) 0.0223(3) 0.0170(3) -0.00127(18) -0.0010(2) -0.00316(19)
N1 0.0212(15) 0.0250(15) 0.0226(17) -0.0009(13) -0.0023(12) -0.0039(12)
N2 0.0236(16) 0.0322(17) 0.0298(18) -0.0122(14) -0.0010(13) -0.0034(13)
O1 0.0286(14) 0.0347(15) 0.0237(14) 0.0054(11) -0.0036(12) -0.0035(11)
O2 0.068(2) 0.084(3) 0.0232(16) 0.0117(19) -0.0111(17) -0.018(2)
O3 0.0219(12) 0.0217(12) 0.0205(12) -0.0001(11) 0.0010(11) -0.0019(9)
O4 0.0237(12) 0.0286(13) 0.0216(13) 0.0079(11) -0.0031(11) -0.0032(10)
O5 0.0239(18) 0.037(2) 0.0190(18) 0.000 0.000 -0.0076(15)
O100 0.123(6) 0.116(6) 0.108(5) 0.008(4) -0.008(5) 0.006(4)

loop_
_atom_type_symbol
_atom_type_description
_atom_type_scat_dispersion_real
_atom_type_scat_dispersion_imag
_atom_type_scat_source
C C 0.0033 0.0016 'International Tables Vol C Tables 4.2.6.8 and 6.1.1.4'
H H 0.0000 0.0000 'International Tables Vol C Tables 4.2.6.8 and 6.1.1.4'
N N 0.0061 0.0033 'International Tables Vol C Tables 4.2.6.8 and 6.1.1.4'
O O 0.0106 0.0060 'International Tables Vol C Tables 4.2.6.8 and 6.1.1.4'
Cl Cl 0.1484 0.1585 'International Tables Vol C Tables 4.2.6.8 and 6.1.1.4'
Fe Fe 0.3463 0.8444 'International Tables Vol C Tables 4.2.6.8 and 6.1.1.4'

loop_
_geom_angle_atom_site_label_1
_geom_angle_atom_site_label_2
_geom_angle_atom_site_label_3
_geom_angle
_geom_angle_site_symmetry_1
_geom_angle_site_symmetry_3
N1 C1 C2 111.2(3) . .
C1 C2 N2 109.0(3) . .
N2 C3 C4 109.0(3) . .
O2 C4 O1 125.3(5) . .
O2 C4 C3 120.1(4) . .
O1 C4 C3 114.6(4) . .
N1 C6 C8 108.5(3) . .
O3 C8 O4 125.5(4) . .
O3 C8 C6 117.9(3) . .
O4 C8 C6 116.5(3) . .
O100 C100 O100 133.0(8) . 2_675
O5 Fe1 O1 100.57(13) . .
O5 Fe1 O4 101.42(10) . 3
O1 Fe1 O4 88.50(12) . 3
O5 Fe1 O3 92.38(12) . .
O1 Fe1 O3 164.46(11) . .
O4 Fe1 O3 97.40(11) 3 .
O5 Fe1 N2 91.83(11) . .
O1 Fe1 N2 77.37(12) . .
O4 Fe1 N2 162.23(12) 3 .
O3 Fe1 N2 93.78(12) . .
O5 Fe1 N1 163.23(9) . .
O1 Fe1 N1 92.07(11) . .
O4 Fe1 N1 89.79(12) 3 .
O3 Fe1 N1 73.67(11) . .
N2 Fe1 N1 80.13(12) . .
C6 N1 C7 109.2(3) . .
C6 N1 C1 109.7(3) . .
C7 N1 C1 112.0(3) . .
C6 N1 Fe1 105.7(2) . .
C7 N1 Fe1 115.1(2) . .
C1 N1 Fe1 104.8(2) . .
C3 N2 C5 109.7(4) . .
C3 N2 C2 110.0(3) . .
C5 N2 C2 110.3(4) . .
C3 N2 Fe1 103.2(2) . .
C5 N2 Fe1 114.8(3) . .
C2 N2 Fe1 108.6(2) . .
C4 O1 Fe1 116.8(3) . .
C8 O3 Fe1 119.1(2) . .
C8 O4 Fe1 130.5(2) . 4
Fe1 O5 Fe1 142.4(2) 2 .

loop_
_geom_bond_atom_site_label_1
_geom_bond_atom_site_label_2
_geom_bond_distance
_geom_bond_site_symmetry_2
C1 N1 1.489(5) .
C1 C2 1.487(6) .
C2 N2 1.512(5) .
C3 N2 1.452(6) .
C3 C4 1.541(8) .
C4 O2 1.216(6) .
C4 O1 1.295(6) .
C5 N2 1.478(6) .
C6 N1 1.470(5) .
C6 C8 1.538(5) .
C7 N1 1.479(5) .
C8 O3 1.233(5) .
C8 O4 1.267(5) .
C100 O100 1.720(7) .
C100 O100 1.720(7) 2_675
Fe1 O5 1.7940(13) .
Fe1 O1 2.014(3) .
Fe1 O4 2.030(3) 3
Fe1 O3 2.071(3) .
Fe1 N2 2.178(3) .
Fe1 N1 2.287(3) .
O4 Fe1 2.030(3) 4
O5 Fe1 1.7940(13) 2
